data_2235349
loop_
_publ_author_name
'Wang, Manxiang'
'Tao, Shikai'
'Guo, Jing'
'Hao, Jian'
'Li, Qiang'

_publ_section_title
;
 Bis(tetrabutylammonium)
 [2-(ethoxycarbony)phenylimido]-\m~6~-oxido-dodeca-\m~2~-oxido-pentaoxidohexamolybdenum
 diethyl ether hemisolvate
;
_journal_coeditor_code BH2428
_journal_issue 7
_journal_name_full 'Acta Crystallographica Section E'
_journal_page_first m926
_journal_page_last m927
_journal_paper_doi 10.1107/S1600536812026323
_journal_volume 68
_journal_year 2012
_chemical_formula_iupac '(C16 H36 N)2 [Mo6 O18 (C9 H9 N O2)], 0.5C4 H10 O'
_chemical_formula_moiety '2(C16 H36 N +), C9 H9 Mo6 N O20 2-, 0.5(C4 H10 O)'
_chemical_formula_sum 'C43 H86 Mo6 N3 O20.5'
_chemical_formula_weight 1548.79
_chemical_name_systematic
;
Bis(tetrabutylammonium)
[2-(ethoxycarbony)phenylimido]-\m~6~-oxido-dodeca-\m~2~-oxido-
pentaoxidohexamolybdenum diethyl ether hemisolvate
;
_space_group_IT_number 14
_symmetry_cell_setting monoclinic
_symmetry_space_group_name_Hall '-P 2yn'
_symmetry_space_group_name_H-M 'P 1 21/n 1'
_atom_sites_solution_hydrogens geom
_atom_sites_solution_primary direct
_atom_sites_solution_secondary difmap
_audit_creation_method SHELXL97
_cell_angle_alpha 90.00
_cell_angle_beta 106.709(16)
_cell_angle_gamma 90.00
_cell_formula_units_Z 4
_cell_length_a 16.3974(16)
_cell_length_b 17.0854(8)
_cell_length_c 21.687(3)
_cell_measurement_reflns_used 9126
_cell_measurement_temperature 101
_cell_measurement_theta_max 29.2571
_cell_measurement_theta_min 3.0042
_cell_volume 5819.2(11)
_computing_cell_refinement 'CrysAlis PRO (Agilent, 2011)'
_computing_data_collection 'CrysAlis PRO (Agilent, 2011)'
_computing_data_reduction 'CrysAlis PRO (Agilent, 2011)'
_computing_molecular_graphics 'DIAMOND (Brandenburg, 2010)'
_computing_publication_material 'publCIF (Westrip, 2010)'
_computing_structure_refinement 'SHELXL97 (Sheldrick, 2008)'
_computing_structure_solution 'SHELXS97 (Sheldrick, 2008)'
_diffrn_ambient_temperature 101
_diffrn_detector_area_resol_mean 16.0971
_diffrn_measured_fraction_theta_full 0.998
_diffrn_measured_fraction_theta_max 0.998
_diffrn_measurement_device_type 'Agilent Xcalibur Eos Gemini'
_diffrn_measurement_method '\w scans'
_diffrn_radiation_monochromator graphite
_diffrn_radiation_source 'fine-focus sealed tube'
_diffrn_radiation_type MoK\a
_diffrn_radiation_wavelength 0.71073
_diffrn_reflns_av_R_equivalents 0.0384
_diffrn_reflns_av_sigmaI/netI 0.0470
_diffrn_reflns_limit_h_max 20
_diffrn_reflns_limit_h_min -18
_diffrn_reflns_limit_k_max 20
_diffrn_reflns_limit_k_min -21
_diffrn_reflns_limit_l_max 26
_diffrn_reflns_limit_l_min -23
_diffrn_reflns_number 31709
_diffrn_reflns_theta_full 26.00
_diffrn_reflns_theta_max 26.00
_diffrn_reflns_theta_min 3.01
_exptl_absorpt_coefficient_mu 1.325
_exptl_absorpt_correction_T_max 0.7330
_exptl_absorpt_correction_T_min 0.6193
_exptl_absorpt_correction_type multi-scan
_exptl_absorpt_process_details '(CrysAlis PRO; Agilent, 2011)'
_exptl_crystal_colour orange
_exptl_crystal_density_diffrn 1.768
_exptl_crystal_density_method 'not measured'
_exptl_crystal_description prism
_exptl_crystal_F_000 3124
_exptl_crystal_size_max 0.40
_exptl_crystal_size_mid 0.30
_exptl_crystal_size_min 0.25
_refine_diff_density_max 1.462
_refine_diff_density_min -0.805
_refine_ls_extinction_method none
_refine_ls_goodness_of_fit_ref 1.052
_refine_ls_hydrogen_treatment constr
_refine_ls_matrix_type full
_refine_ls_number_constraints 0
_refine_ls_number_parameters 854
_refine_ls_number_reflns 11422
_refine_ls_number_restraints 500
_refine_ls_restrained_S_all 1.042
_refine_ls_R_factor_all 0.0597
_refine_ls_R_factor_gt 0.0389
_refine_ls_shift/su_max 0.003
_refine_ls_shift/su_mean 0.000
_refine_ls_structure_factor_coef Fsqd
_refine_ls_weighting_details 'calc w=1/[\s^2^(Fo^2^)+(0.0243P)^2^+15.7229P] where P=(Fo^2^+2Fc^2^)/3'
_refine_ls_weighting_scheme calc
_refine_ls_wR_factor_gt 0.0774
_refine_ls_wR_factor_ref 0.0875
_reflns_number_gt 8774
_reflns_number_total 11422
_reflns_threshold_expression I>2\s(I)
_cod_data_source_file bh2428.cif
_cod_data_source_block I
_cod_original_cell_volume 5819.1(10)
_cod_original_sg_symbol_H-M 'P 21/n'
_cod_original_formula_sum 'C43 H86 Mo6 N3 O20.50'
_cod_database_code 2235349
_cod_database_fobs_code 2235349

loop_
_symmetry_equiv_pos_as_xyz
'x, y, z'
'-x+1/2, y+1/2, -z+1/2'
'-x, -y, -z'
'x-1/2, -y-1/2, z-1/2'

loop_
_atom_site_type_symbol
_atom_site_label
_atom_site_fract_x
_atom_site_fract_y
_atom_site_fract_z
_atom_site_U_iso_or_equiv
_atom_site_adp_type
_atom_site_calc_flag
_atom_site_refinement_flags
_atom_site_occupancy
_atom_site_symmetry_multiplicity
_atom_site_disorder_assembly
_atom_site_disorder_group
Mo Mo1 0.13934(2) 0.73051(2) 0.69604(2) 0.02405(10) Uani d . 1 1 . .
Mo Mo2 0.02537(3) 0.77620(2) 0.79380(2) 0.02889(11) Uani d . 1 1 . .
Mo Mo3 -0.14888(2) 0.71677(2) 0.68630(2) 0.02216(10) Uani d . 1 1 . .
Mo Mo4 -0.03375(2) 0.67183(2) 0.592661(19) 0.02048(9) Uani d . 1 1 A .
Mo Mo5 0.01623(2) 0.59741(2) 0.73540(2) 0.02414(10) Uani d . 1 1 . .
Mo Mo6 -0.02612(2) 0.84988(2) 0.64686(2) 0.02159(10) Uani d . 1 1 . .
O O3 -0.00579(17) 0.72276(16) 0.68949(15) 0.0201(6) Uani d . 1 1 . .
O O4 0.24275(19) 0.7419(2) 0.69912(18) 0.0357(8) Uani d . 1 1 . .
O O5 -0.25062(19) 0.70524(18) 0.68807(17) 0.0313(8) Uani d . 1 1 . .
O O6 -0.04756(19) 0.94123(17) 0.61622(17) 0.0315(8) Uani d . 1 1 . .
O O7 0.0367(2) 0.50668(18) 0.76667(17) 0.0331(8) Uani d . 1 1 . .
O O8 0.0486(2) 0.8132(2) 0.86895(18) 0.0442(9) Uani d . 1 1 . .
O O9 -0.14729(17) 0.67117(16) 0.60821(15) 0.0212(7) Uani d . 1 1 . .
O O10 -0.00610(18) 0.58029(16) 0.64367(15) 0.0222(7) Uani d . 1 1 . .
O O11 0.08570(18) 0.69854(17) 0.60962(15) 0.0241(7) Uani d . 1 1 . .
O O12 -0.05685(17) 0.78646(16) 0.57403(14) 0.0204(6) Uani d . 1 1 . .
O O13 -0.14205(18) 0.81707(17) 0.65775(17) 0.0287(8) Uani d . 1 1 . .
O O14 -0.09814(18) 0.61154(17) 0.72434(15) 0.0244(7) Uani d . 1 1 . .
O O15 0.13247(18) 0.63098(18) 0.72674(16) 0.0292(8) Uani d . 1 1 . .
O O16 0.08876(18) 0.83694(17) 0.65953(16) 0.0264(7) Uani d . 1 1 . .
O O17 -0.0922(2) 0.74992(18) 0.77413(16) 0.0309(8) Uani d . 1 1 . .
O O18 0.04689(19) 0.66369(19) 0.80821(15) 0.0306(8) Uani d . 1 1 . .
O O19 0.13364(19) 0.77597(19) 0.77511(16) 0.0322(8) Uani d . 1 1 . .
O O20 -0.0036(2) 0.86502(17) 0.73992(16) 0.0303(8) Uani d . 1 1 . .
N N1 -0.0593(2) 0.6384(2) 0.51431(19) 0.0244(8) Uani d DU 1 1 . .
C C1 -0.1064(7) 0.6223(9) 0.4506(5) 0.024(2) Uani d PDU 0.441(3) 1 A 2
C C2 -0.1956(6) 0.6319(6) 0.4341(5) 0.027(2) Uani d PDU 0.441(3) 1 A 2
H H2 -0.2212 0.6447 0.4659 0.032 Uiso calc PR 0.441(3) 1 A 2
C C3 -0.2451(7) 0.6225(6) 0.3711(5) 0.032(2) Uani d PDU 0.441(3) 1 A 2
H H3 -0.3039 0.6280 0.3607 0.039 Uiso calc PR 0.441(3) 1 A 2
C C4 -0.2070(7) 0.6049(7) 0.3239(6) 0.036(2) Uani d PDU 0.441(3) 1 A 2
H H4 -0.2405 0.5995 0.2815 0.043 Uiso calc PR 0.441(3) 1 A 2
C C5 -0.1199(8) 0.5952(8) 0.3386(6) 0.036(2) Uani d PDU 0.441(3) 1 A 2
H H5 -0.0952 0.5841 0.3060 0.043 Uiso calc PR 0.441(3) 1 A 2
C C6 -0.0689(7) 0.6019(6) 0.4019(5) 0.0275(19) Uani d PDU 0.441(3) 1 A 2
C C7 0.0246(8) 0.5889(7) 0.4151(6) 0.0270(19) Uani d PDU 0.441(3) 1 A 2
O O1 0.0601(5) 0.5984(5) 0.3730(4) 0.041(2) Uani d PDU 0.441(3) 1 A 2
O O2 0.0641(6) 0.5669(7) 0.4742(5) 0.031(2) Uani d PDU 0.441(3) 1 A 2
C C8 0.1557(6) 0.5532(7) 0.4879(5) 0.031(2) Uani d PDU 0.441(3) 1 A 2
H H8B 0.1798 0.5884 0.4626 0.038 Uiso calc PR 0.441(3) 1 A 2
H H8A 0.1663 0.4998 0.4772 0.038 Uiso calc PR 0.441(3) 1 A 2
C C9 0.1959(11) 0.5681(11) 0.5596(8) 0.038(4) Uani d PDU 0.441(3) 1 A 2
H H9C 0.1929 0.6229 0.5684 0.057 Uiso calc PR 0.441(3) 1 A 2
H H9A 0.2543 0.5518 0.5716 0.057 Uiso calc PR 0.441(3) 1 A 2
H H9B 0.1656 0.5389 0.5839 0.057 Uiso calc PR 0.441(3) 1 A 2
C C1A -0.0762(6) 0.6282(7) 0.4486(4) 0.0255(19) Uani d PDU 0.559(3) 1 A 1
C C2A -0.1593(5) 0.6491(5) 0.4117(4) 0.0297(17) Uani d PDU 0.559(3) 1 A 1
H H2A -0.1990 0.6663 0.4318 0.036 Uiso calc PR 0.559(3) 1 A 1
C C3A -0.1807(6) 0.6437(5) 0.3455(5) 0.0362(19) Uani d PDU 0.559(3) 1 A 1
H H3A -0.2354 0.6572 0.3210 0.043 Uiso calc PR 0.559(3) 1 A 1
C C4A -0.1225(7) 0.6189(6) 0.3155(5) 0.039(2) Uani d PDU 0.559(3) 1 A 1
H H4A -0.1375 0.6166 0.2708 0.046 Uiso calc PR 0.559(3) 1 A 1
C C5A -0.0418(5) 0.5972(5) 0.3512(4) 0.0327(17) Uani d PDU 0.559(3) 1 A 1
H H5A -0.0032 0.5795 0.3302 0.039 Uiso calc PR 0.559(3) 1 A 1
C C6A -0.0174(7) 0.6012(5) 0.4175(4) 0.0268(17) Uani d PDU 0.559(3) 1 A 1
C C7A 0.0725(8) 0.5762(8) 0.4522(6) 0.029(2) Uani d PDU 0.559(3) 1 A 1
O O1A 0.1254(4) 0.5633(4) 0.4235(3) 0.0364(15) Uani d PDU 0.559(3) 1 A 1
O O2A 0.0876(4) 0.5706(4) 0.5147(4) 0.0350(15) Uani d PDU 0.559(3) 1 A 1
C C8A 0.1737(7) 0.5492(9) 0.5516(8) 0.036(3) Uani d PDU 0.559(3) 1 A 1
H H8AA 0.1934 0.5062 0.5305 0.043 Uiso calc PR 0.559(3) 1 A 1
H H8AB 0.1734 0.5318 0.5942 0.043 Uiso calc PR 0.559(3) 1 A 1
C C9A 0.2347(6) 0.6189(7) 0.5580(5) 0.045(3) Uani d PDU 0.559(3) 1 A 1
H H9AA 0.2360 0.6353 0.5160 0.067 Uiso calc PR 0.559(3) 1 A 1
H H9AB 0.2908 0.6036 0.5829 0.067 Uiso calc PR 0.559(3) 1 A 1
H H9AC 0.2153 0.6614 0.5792 0.067 Uiso calc PR 0.559(3) 1 A 1
N N2 -0.1640(2) 0.9199(2) 0.39232(18) 0.0223(8) Uani d . 1 1 . .
C C21 -0.1699(3) 0.8997(3) 0.3232(2) 0.0245(10) Uani d . 1 1 . .
H H21A -0.1548 0.8450 0.3216 0.029 Uiso calc R 1 1 . .
H H21B -0.2288 0.9053 0.2977 0.029 Uiso calc R 1 1 . .
C C22 -0.1147(3) 0.9479(3) 0.2916(2) 0.0333(12) Uani d . 1 1 . .
H H22A -0.0554 0.9437 0.3167 0.040 Uiso calc R 1 1 . .
H H22B -0.1311 1.0025 0.2904 0.040 Uiso calc R 1 1 . .
C C23 -0.1248(3) 0.9191(3) 0.2237(3) 0.0404(13) Uani d . 1 1 . .
H H23A -0.1082 0.8645 0.2255 0.048 Uiso calc R 1 1 . .
H H23B -0.1845 0.9222 0.1995 0.048 Uiso calc R 1 1 . .
C C24 -0.0734(4) 0.9641(4) 0.1880(3) 0.065(2) Uani d . 1 1 . .
H H24A -0.0814 0.9413 0.1462 0.097 Uiso calc R 1 1 . .
H H24B -0.0142 0.9620 0.2117 0.097 Uiso calc R 1 1 . .
H H24C -0.0919 1.0176 0.1833 0.097 Uiso calc R 1 1 . .
C C25 -0.0725(3) 0.9137(2) 0.4357(2) 0.0228(10) Uani d . 1 1 . .
H H25A -0.0398 0.9562 0.4250 0.027 Uiso calc R 1 1 . .
H H25B -0.0731 0.9215 0.4799 0.027 Uiso calc R 1 1 . .
C C26 -0.0259(3) 0.8377(3) 0.4326(2) 0.0270(10) Uani d . 1 1 . .
H H26A -0.0272 0.8269 0.3884 0.032 Uiso calc R 1 1 . .
H H26B -0.0536 0.7948 0.4479 0.032 Uiso calc R 1 1 . .
C C27 0.0666(3) 0.8454(3) 0.4747(2) 0.0331(12) Uani d . 1 1 . .
H H27A 0.0933 0.8889 0.4593 0.040 Uiso calc R 1 1 . .
H H27B 0.0670 0.8569 0.5186 0.040 Uiso calc R 1 1 . .
C C28 0.1178(3) 0.7720(3) 0.4743(3) 0.0416(13) Uani d . 1 1 . .
H H28A 0.1148 0.7585 0.4307 0.062 Uiso calc R 1 1 . .
H H28B 0.0951 0.7299 0.4936 0.062 Uiso calc R 1 1 . .
H H28C 0.1761 0.7809 0.4983 0.062 Uiso calc R 1 1 . .
C C29 -0.2222(3) 0.8623(3) 0.4138(2) 0.0267(10) Uani d . 1 1 . .
H H29A -0.1959 0.8110 0.4180 0.032 Uiso calc R 1 1 . .
H H29B -0.2755 0.8589 0.3798 0.032 Uiso calc R 1 1 . .
C C30 -0.2422(3) 0.8808(3) 0.4759(2) 0.0262(10) Uani d . 1 1 . .
H H30A -0.1896 0.8864 0.5103 0.031 Uiso calc R 1 1 . .
H H30B -0.2728 0.9300 0.4715 0.031 Uiso calc R 1 1 . .
C C31 -0.2960(3) 0.8160(3) 0.4928(3) 0.0429(14) Uani d . 1 1 . .
H H31A -0.2609 0.7697 0.5053 0.052 Uiso calc R 1 1 . .
H H31B -0.3418 0.8030 0.4546 0.052 Uiso calc R 1 1 . .
C C32 -0.3340(3) 0.8376(3) 0.5467(3) 0.0417(14) Uani d . 1 1 . .
H H32A -0.3655 0.7939 0.5558 0.063 Uiso calc R 1 1 . .
H H32B -0.2891 0.8510 0.5846 0.063 Uiso calc R 1 1 . .
H H32C -0.3715 0.8816 0.5337 0.063 Uiso calc R 1 1 . .
C C33 -0.1902(3) 1.0039(2) 0.3993(2) 0.0290(11) Uani d . 1 1 . .
H H33A -0.1511 1.0383 0.3863 0.035 Uiso calc R 1 1 . .
H H33B -0.1839 1.0138 0.4445 0.035 Uiso calc R 1 1 . .
C C34 -0.2801(3) 1.0255(3) 0.3611(3) 0.0368(12) Uani d . 1 1 A .
H H34A -0.2853 1.0257 0.3154 0.044 Uiso calc R 1 1 . .
H H34B -0.3202 0.9877 0.3689 0.044 Uiso calc R 1 1 . .
C C35 -0.2989(5) 1.1074(4) 0.3830(3) 0.067(2) Uani d D 1 1 . .
H H35A -0.3412 1.1328 0.3481 0.080 Uiso calc PR 0.559(3) 1 A 1
H H35B -0.2473 1.1386 0.3928 0.080 Uiso calc PR 0.559(3) 1 A 1
H H35C -0.2491 1.1391 0.3850 0.080 Uiso calc PR 0.441(3) 1 A 2
H H35D -0.3014 1.1018 0.4269 0.080 Uiso calc PR 0.441(3) 1 A 2
C C36 -0.3310(6) 1.1041(6) 0.4418(5) 0.043(3) Uani d P 0.559(3) 1 A 1
H H36A -0.3734 1.0639 0.4362 0.065 Uiso calc PR 0.559(3) 1 A 1
H H36B -0.2845 1.0928 0.4792 0.065 Uiso calc PR 0.559(3) 1 A 1
H H36C -0.3557 1.1537 0.4474 0.065 Uiso calc PR 0.559(3) 1 A 1
C C37 -0.3721(7) 1.1540(7) 0.3496(7) 0.050(4) Uani d PD 0.441(3) 1 A 2
H H37A -0.3679 1.1679 0.3078 0.075 Uiso calc PR 0.441(3) 1 A 2
H H37B -0.4232 1.1243 0.3452 0.075 Uiso calc PR 0.441(3) 1 A 2
H H37C -0.3738 1.2007 0.3739 0.075 Uiso calc PR 0.441(3) 1 A 2
N N3 -0.2747(3) 0.4430(2) 0.6884(2) 0.0345(10) Uani d . 1 1 A .
C C41 -0.2807(3) 0.5100(3) 0.6413(2) 0.0328(12) Uani d . 1 1 . .
H H41A -0.2624 0.4910 0.6053 0.039 Uiso calc R 1 1 . .
H H41B -0.2408 0.5504 0.6625 0.039 Uiso calc R 1 1 . .
C C42 -0.3682(3) 0.5476(4) 0.6148(3) 0.0584(18) Uani d . 1 1 . .
H H42A -0.4108 0.5069 0.6011 0.070 Uiso calc R 1 1 . .
H H42B -0.3817 0.5775 0.6486 0.070 Uiso calc R 1 1 . .
C C43 -0.3713(3) 0.6013(3) 0.5582(3) 0.0485(15) Uani d . 1 1 . .
H H43A -0.3224 0.6359 0.5700 0.058 Uiso calc R 1 1 . .
H H43B -0.4221 0.6334 0.5498 0.058 Uiso calc R 1 1 . .
C C44 -0.3717(6) 0.5593(5) 0.4983(4) 0.086(3) Uani d . 1 1 . .
H H44A -0.3184 0.5328 0.5045 0.129 Uiso calc R 1 1 . .
H H44B -0.3798 0.5962 0.4637 0.129 Uiso calc R 1 1 . .
H H44C -0.4172 0.5218 0.4881 0.129 Uiso calc R 1 1 . .
C C45 -0.1809(4) 0.4211(3) 0.7129(3) 0.0507(17) Uani d . 1 1 A .
H H45A -0.1612 0.4071 0.6762 0.061 Uiso calc R 1 1 . .
H H45B -0.1492 0.4669 0.7327 0.061 Uiso calc R 1 1 . .
C C46 -0.1597(5) 0.3539(4) 0.7613(4) 0.082(3) Uani d DU 1 1 . .
H H46A -0.1916 0.3077 0.7423 0.099 Uiso calc PR 0.559(3) 1 A 1
H H46B -0.1768 0.3679 0.7991 0.099 Uiso calc PR 0.559(3) 1 A 1
H H46C -0.2045 0.3148 0.7502 0.099 Uiso calc PR 0.441(3) 1 A 2
H H46D -0.1553 0.3733 0.8042 0.099 Uiso calc PR 0.441(3) 1 A 2
C C47 -0.0640(9) 0.3350(8) 0.7814(7) 0.053(3) Uani d PDU 0.559(3) 1 A 1
H H47A -0.0502 0.3157 0.7435 0.064 Uiso calc PR 0.559(3) 1 A 1
H H47B -0.0337 0.3840 0.7933 0.064 Uiso calc PR 0.559(3) 1 A 1
C C48 -0.0274(8) 0.2766(6) 0.8361(6) 0.051(3) Uani d PDU 0.559(3) 1 A 1
H H48A 0.0267 0.2579 0.8335 0.077 Uiso calc PR 0.559(3) 1 A 1
H H48B -0.0658 0.2333 0.8323 0.077 Uiso calc PR 0.559(3) 1 A 1
H H48C -0.0202 0.3021 0.8768 0.077 Uiso calc PR 0.559(3) 1 A 1
C C49 -0.0756(12) 0.3176(11) 0.7597(11) 0.068(5) Uani d PDU 0.441(3) 1 A 2
H H49A -0.0773 0.3048 0.7158 0.082 Uiso calc PR 0.441(3) 1 A 2
H H49B -0.0294 0.3542 0.7766 0.082 Uiso calc PR 0.441(3) 1 A 2
C C50 -0.0621(9) 0.2445(8) 0.8004(8) 0.050(4) Uani d PDU 0.441(3) 1 A 2
H H50A -0.0970 0.2031 0.7768 0.075 Uiso calc PR 0.441(3) 1 A 2
H H50B -0.0033 0.2294 0.8112 0.075 Uiso calc PR 0.441(3) 1 A 2
H H50C -0.0775 0.2546 0.8392 0.075 Uiso calc PR 0.441(3) 1 A 2
C C51 -0.3090(3) 0.4661(3) 0.7443(2) 0.0324(12) Uani d . 1 1 . .
H H51A -0.3049 0.4211 0.7724 0.039 Uiso calc R 1 1 . .
H H51B -0.3689 0.4791 0.7273 0.039 Uiso calc R 1 1 . .
C C52 -0.2644(4) 0.5333(4) 0.7835(3) 0.0555(17) Uani d . 1 1 A .
H H52A -0.2048 0.5200 0.8020 0.067 Uiso calc R 1 1 . .
H H52B -0.2671 0.5782 0.7555 0.067 Uiso calc R 1 1 . .
C C53 -0.3021(4) 0.5557(4) 0.8372(3) 0.0491(15) Uani d . 1 1 . .
H H53A -0.3297 0.5111 0.8504 0.059 Uiso calc PR 0.559(3) 1 A 1
H H53B -0.2585 0.5753 0.8743 0.059 Uiso calc PR 0.559(3) 1 A 1
H H53C -0.3637 0.5552 0.8200 0.059 Uiso calc PR 0.441(3) 1 A 2
H H53D -0.2868 0.5155 0.8701 0.059 Uiso calc PR 0.441(3) 1 A 2
C C54 -0.3657(9) 0.6184(8) 0.8085(7) 0.083(5) Uani d PU 0.559(3) 1 A 1
H H54A -0.4148 0.5952 0.7787 0.125 Uiso calc PR 0.559(3) 1 A 1
H H54B -0.3405 0.6555 0.7862 0.125 Uiso calc PR 0.559(3) 1 A 1
H H54C -0.3825 0.6445 0.8421 0.125 Uiso calc PR 0.559(3) 1 A 1
C C55 -0.2766(8) 0.6321(7) 0.8683(7) 0.047(3) Uani d PU 0.441(3) 1 A 2
H H55A -0.2969 0.6732 0.8375 0.071 Uiso calc PR 0.441(3) 1 A 2
H H55B -0.2157 0.6346 0.8842 0.071 Uiso calc PR 0.441(3) 1 A 2
H H55C -0.3007 0.6383 0.9035 0.071 Uiso calc PR 0.441(3) 1 A 2
C C56 -0.3273(4) 0.3745(3) 0.6559(3) 0.0604(16) Uani d U 1 1 . .
H H56A -0.3803 0.3932 0.6268 0.072 Uiso calc PR 0.559(3) 1 A 1
H H56B -0.3407 0.3414 0.6880 0.072 Uiso calc PR 0.559(3) 1 A 1
H H56C -0.3063 0.3286 0.6819 0.072 Uiso calc PR 0.441(3) 1 A 2
H H56D -0.3851 0.3833 0.6575 0.072 Uiso calc PR 0.441(3) 1 A 2
C C57 -0.3322(8) 0.3535(7) 0.5855(6) 0.040(2) Uani d PU 0.441(3) 1 A 2
H H57A -0.2786 0.3301 0.5848 0.048 Uiso calc PR 0.441(3) 1 A 2
H H57B -0.3394 0.4014 0.5605 0.048 Uiso calc PR 0.441(3) 1 A 2
C C58 -0.4051(16) 0.2968(14) 0.5529(9) 0.040(3) Uani d PU 0.441(3) 1 A 2
H H58A -0.4044 0.2524 0.5809 0.048 Uiso calc PR 0.441(3) 1 A 2
H H58B -0.4594 0.3233 0.5456 0.048 Uiso calc PR 0.441(3) 1 A 2
C C59 -0.3947(9) 0.2684(9) 0.4888(7) 0.052(3) Uani d PU 0.441(3) 1 A 2
H H59A -0.3414 0.2414 0.4962 0.078 Uiso calc PR 0.441(3) 1 A 2
H H59B -0.3956 0.3125 0.4611 0.078 Uiso calc PR 0.441(3) 1 A 2
H H59C -0.4405 0.2336 0.4686 0.078 Uiso calc PR 0.441(3) 1 A 2
C C60 -0.2759(6) 0.3243(6) 0.6160(5) 0.0432(19) Uani d PU 0.559(3) 1 A 1
H H60A -0.2594 0.3574 0.5853 0.052 Uiso calc PR 0.559(3) 1 A 1
H H60B -0.2249 0.3017 0.6450 0.052 Uiso calc PR 0.559(3) 1 A 1
C C61 -0.3362(6) 0.2602(6) 0.5814(5) 0.041(2) Uani d PU 0.559(3) 1 A 1
H H61A -0.3051 0.2243 0.5618 0.050 Uiso calc PR 0.559(3) 1 A 1
H H61B -0.3558 0.2310 0.6127 0.050 Uiso calc PR 0.559(3) 1 A 1
C C62 -0.4127(12) 0.2906(12) 0.5299(7) 0.053(4) Uani d PU 0.559(3) 1 A 1
H H62A -0.3939 0.3234 0.5006 0.079 Uiso calc PR 0.559(3) 1 A 1
H H62B -0.4445 0.2473 0.5067 0.079 Uiso calc PR 0.559(3) 1 A 1
H H62C -0.4481 0.3204 0.5495 0.079 Uiso calc PR 0.559(3) 1 A 1
C C101 0.0391(19) 0.4428(14) 1.1046(8) 0.072(6) Uani d PDU 0.50 1 B -3
H H10H -0.0166 0.4232 1.1023 0.107 Uiso calc PR 0.50 1 B -3
H H10I 0.0814 0.4093 1.1318 0.107 Uiso calc PR 0.50 1 B -3
H H10J 0.0452 0.4948 1.1222 0.107 Uiso calc PR 0.50 1 B -3
C C102 0.0505(8) 0.4445(8) 1.0375(6) 0.059(3) Uani d PDU 0.50 1 B -3
H H10F 0.0373 0.3938 1.0171 0.071 Uiso calc PR 0.50 1 B -3
H H10G 0.1087 0.4579 1.0397 0.071 Uiso calc PR 0.50 1 B -3
O O103 -0.008(2) 0.503(2) 1.0017(11) 0.043(3) Uani d PDU 0.50 1 B -3
C C104 0.0004(8) 0.5075(7) 0.9368(6) 0.051(3) Uani d PDU 0.50 1 B -3
H H10D -0.0249 0.4620 0.9117 0.061 Uiso calc PR 0.50 1 B -3
H H10E 0.0595 0.5116 0.9372 0.061 Uiso calc PR 0.50 1 B -3
C C105 -0.0486(16) 0.5817(10) 0.9103(10) 0.064(5) Uani d PDU 0.50 1 B -3
H H10A -0.0479 0.5895 0.8666 0.096 Uiso calc PR 0.50 1 B -3
H H10B -0.1064 0.5767 0.9115 0.096 Uiso calc PR 0.50 1 B -3
H H10C -0.0224 0.6257 0.9360 0.096 Uiso calc PR 0.50 1 B -3

loop_
_atom_site_aniso_label
_atom_site_aniso_U_11
_atom_site_aniso_U_22
_atom_site_aniso_U_33
_atom_site_aniso_U_12
_atom_site_aniso_U_13
_atom_site_aniso_U_23
Mo1 0.01366(18) 0.0267(2) 0.0309(2) -0.00060(15) 0.00505(16) -0.00190(18)
Mo2 0.0269(2) 0.0363(2) 0.0227(2) -0.00515(18) 0.00589(17) -0.00936(19)
Mo3 0.01683(19) 0.02216(18) 0.0299(2) -0.00188(15) 0.01057(16) -0.00479(17)
Mo4 0.01943(19) 0.02174(18) 0.0208(2) -0.00087(15) 0.00670(15) -0.00375(16)
Mo5 0.0206(2) 0.02525(19) 0.0251(2) 0.00071(16) 0.00420(16) 0.00308(17)
Mo6 0.01640(18) 0.01828(18) 0.0296(2) -0.00127(14) 0.00589(16) -0.00219(16)
O3 0.0121(13) 0.0237(14) 0.0246(17) -0.0008(11) 0.0055(12) -0.0037(13)
O4 0.0163(16) 0.0409(19) 0.048(2) -0.0009(14) 0.0070(15) 0.0014(17)
O5 0.0228(16) 0.0302(17) 0.045(2) -0.0034(14) 0.0166(15) -0.0086(16)
O6 0.0235(16) 0.0216(15) 0.049(2) -0.0024(13) 0.0092(15) -0.0015(15)
O7 0.0320(18) 0.0315(17) 0.034(2) 0.0018(15) 0.0055(15) 0.0074(16)
O8 0.046(2) 0.056(2) 0.030(2) -0.0121(19) 0.0106(17) -0.0178(19)
O9 0.0157(14) 0.0222(15) 0.0247(18) -0.0019(12) 0.0045(12) -0.0026(13)
O10 0.0241(16) 0.0201(14) 0.0230(18) 0.0013(12) 0.0078(13) -0.0022(13)
O11 0.0233(16) 0.0266(15) 0.0260(19) 0.0026(13) 0.0129(14) -0.0007(14)
O12 0.0209(15) 0.0211(14) 0.0189(17) 0.0007(12) 0.0052(13) 0.0009(13)
O13 0.0201(16) 0.0210(15) 0.047(2) 0.0021(13) 0.0123(15) -0.0031(15)
O14 0.0246(16) 0.0273(16) 0.0240(18) -0.0028(13) 0.0111(14) -0.0010(14)
O15 0.0180(15) 0.0307(17) 0.036(2) 0.0041(13) 0.0030(14) 0.0093(15)
O16 0.0200(16) 0.0252(16) 0.035(2) -0.0034(13) 0.0095(14) -0.0021(14)
O17 0.0344(18) 0.0331(17) 0.031(2) -0.0032(15) 0.0185(15) -0.0110(15)
O18 0.0316(18) 0.0392(18) 0.0192(19) -0.0083(15) 0.0047(14) 0.0013(15)
O19 0.0249(17) 0.0387(18) 0.029(2) -0.0030(14) 0.0016(14) -0.0070(16)
O20 0.0321(18) 0.0244(16) 0.036(2) -0.0074(14) 0.0124(15) -0.0127(15)
N1 0.0263(19) 0.0233(18) 0.025(2) 0.0017(15) 0.0090(16) -0.0007(16)
C1 0.028(4) 0.023(4) 0.024(4) 0.002(4) 0.012(4) -0.001(3)
C2 0.029(4) 0.028(4) 0.025(5) 0.006(4) 0.011(4) 0.002(4)
C3 0.029(4) 0.032(4) 0.030(4) 0.013(4) 0.001(4) 0.001(4)
C4 0.039(4) 0.040(5) 0.026(5) 0.007(4) 0.004(4) 0.007(4)
C5 0.039(4) 0.038(4) 0.029(5) 0.005(4) 0.006(4) 0.003(4)
C6 0.029(4) 0.028(3) 0.028(4) 0.002(4) 0.012(3) -0.001(3)
C7 0.027(4) 0.028(4) 0.030(4) -0.002(4) 0.015(4) -0.005(3)
O1 0.039(4) 0.053(5) 0.037(5) -0.007(4) 0.021(4) -0.002(4)
O2 0.028(3) 0.037(3) 0.030(4) 0.001(3) 0.010(4) -0.004(4)
C8 0.022(4) 0.040(4) 0.036(4) 0.004(3) 0.013(3) -0.001(4)
C9 0.016(7) 0.046(8) 0.043(7) 0.001(6) -0.006(6) -0.008(7)
C1A 0.029(4) 0.021(3) 0.026(4) 0.004(4) 0.007(3) 0.001(3)
C2A 0.027(4) 0.028(3) 0.032(4) 0.008(3) 0.005(3) -0.004(3)
C3A 0.033(4) 0.034(4) 0.032(4) 0.005(3) -0.006(3) 0.004(3)
C4A 0.039(4) 0.043(4) 0.028(5) 0.003(4) 0.000(4) 0.001(4)
C5A 0.035(3) 0.033(3) 0.031(4) 0.002(3) 0.009(3) -0.002(3)
C6A 0.028(4) 0.025(3) 0.028(3) 0.001(3) 0.009(3) 0.000(3)
C7A 0.027(4) 0.028(3) 0.033(5) 0.002(3) 0.010(4) -0.005(4)
O1A 0.031(3) 0.048(3) 0.034(4) -0.005(3) 0.015(3) -0.010(3)
O2A 0.026(3) 0.044(3) 0.034(4) 0.008(3) 0.006(3) 0.003(3)
C8A 0.019(5) 0.045(5) 0.043(5) 0.009(4) 0.006(4) 0.004(5)
C9A 0.027(5) 0.068(7) 0.036(6) 0.015(5) 0.003(4) -0.007(5)
N2 0.0163(18) 0.0225(18) 0.026(2) -0.0048(14) 0.0020(16) 0.0008(16)
C21 0.022(2) 0.026(2) 0.022(3) -0.0051(19) 0.0007(19) 0.000(2)
C22 0.032(3) 0.040(3) 0.025(3) -0.013(2) 0.004(2) 0.001(2)
C23 0.040(3) 0.049(3) 0.031(3) -0.019(3) 0.008(2) -0.009(3)
C24 0.086(5) 0.080(5) 0.030(4) -0.051(4) 0.019(3) -0.013(3)
C25 0.019(2) 0.029(2) 0.018(2) -0.0077(18) 0.0014(18) -0.0025(19)
C26 0.021(2) 0.037(3) 0.021(3) -0.003(2) 0.0034(19) -0.001(2)
C27 0.023(2) 0.048(3) 0.029(3) -0.005(2) 0.008(2) 0.000(2)
C28 0.028(3) 0.058(3) 0.038(3) 0.003(2) 0.008(2) 0.009(3)
C29 0.020(2) 0.026(2) 0.031(3) -0.0051(18) 0.003(2) 0.002(2)
C30 0.017(2) 0.031(2) 0.027(3) 0.0011(19) 0.0009(19) 0.004(2)
C31 0.043(3) 0.038(3) 0.054(4) -0.005(2) 0.024(3) 0.008(3)
C32 0.031(3) 0.051(3) 0.048(4) 0.006(2) 0.018(3) 0.015(3)
C33 0.035(3) 0.019(2) 0.033(3) -0.005(2) 0.010(2) 0.000(2)
C34 0.042(3) 0.035(3) 0.034(3) 0.013(2) 0.013(2) 0.011(2)
C35 0.101(6) 0.046(4) 0.066(5) 0.033(4) 0.045(4) 0.024(3)
C36 0.036(5) 0.041(5) 0.051(7) 0.002(4) 0.010(5) -0.005(5)
C37 0.037(7) 0.048(7) 0.064(10) 0.002(6) 0.013(7) -0.004(7)
N3 0.045(3) 0.024(2) 0.044(3) -0.0119(18) 0.027(2) -0.0028(19)
C41 0.035(3) 0.037(3) 0.029(3) -0.010(2) 0.014(2) 0.002(2)
C42 0.033(3) 0.091(5) 0.052(4) -0.005(3) 0.015(3) 0.009(4)
C43 0.032(3) 0.056(4) 0.052(4) -0.001(3) 0.002(3) 0.006(3)
C44 0.123(7) 0.082(5) 0.055(5) 0.025(5) 0.031(5) 0.016(4)
C45 0.068(4) 0.033(3) 0.071(5) 0.018(3) 0.053(4) 0.020(3)
C46 0.098(4) 0.062(4) 0.120(6) 0.051(4) 0.084(5) 0.059(4)
C47 0.084(4) 0.023(5) 0.074(9) 0.016(5) 0.056(6) 0.014(5)
C48 0.057(6) 0.041(6) 0.056(8) -0.017(4) 0.020(5) 0.009(5)
C49 0.084(8) 0.050(9) 0.097(12) 0.033(7) 0.068(8) 0.034(8)
C50 0.038(7) 0.039(7) 0.073(11) 0.010(5) 0.018(7) 0.017(6)
C51 0.034(3) 0.035(3) 0.036(3) -0.002(2) 0.023(2) 0.002(2)
C52 0.060(4) 0.058(4) 0.062(5) -0.020(3) 0.039(3) -0.018(3)
C53 0.052(4) 0.059(4) 0.045(4) -0.012(3) 0.026(3) -0.007(3)
C54 0.086(10) 0.090(10) 0.097(12) 0.017(8) 0.064(9) -0.012(9)
C55 0.051(8) 0.050(7) 0.046(9) 0.007(6) 0.022(7) -0.011(7)
C56 0.090(4) 0.048(3) 0.063(4) -0.035(3) 0.053(3) -0.021(3)
C57 0.048(5) 0.030(4) 0.048(4) -0.012(4) 0.026(4) -0.007(4)
C58 0.044(6) 0.038(5) 0.045(7) -0.006(5) 0.024(6) -0.013(6)
C59 0.052(7) 0.055(7) 0.049(8) -0.010(6) 0.017(6) -0.018(7)
C60 0.044(4) 0.038(4) 0.053(5) -0.017(3) 0.023(4) -0.006(4)
C61 0.041(4) 0.039(4) 0.050(5) -0.006(4) 0.022(4) -0.009(4)
C62 0.047(6) 0.061(7) 0.055(9) -0.007(5) 0.023(8) -0.021(8)
C101 0.077(10) 0.080(12) 0.062(12) 0.017(10) 0.028(9) 0.020(10)
C102 0.050(6) 0.061(6) 0.058(7) 0.006(5) 0.004(5) 0.008(6)
O103 0.044(8) 0.046(5) 0.044(4) 0.007(5) 0.021(4) 0.002(4)
C104 0.051(6) 0.065(6) 0.039(6) -0.004(5) 0.016(5) 0.010(5)
C105 0.069(11) 0.077(12) 0.043(10) -0.002(9) 0.011(8) 0.011(9)

loop_
_atom_type_symbol
_atom_type_description
_atom_type_scat_dispersion_real
_atom_type_scat_dispersion_imag
_atom_type_scat_source
C C 0.0033 0.0016 'International Tables Vol C Tables 4.2.6.8 and 6.1.1.4'
H H 0.0000 0.0000 'International Tables Vol C Tables 4.2.6.8 and 6.1.1.4'
Mo Mo -1.6832 0.6857 'International Tables Vol C Tables 4.2.6.8 and 6.1.1.4'
N N 0.0061 0.0033 'International Tables Vol C Tables 4.2.6.8 and 6.1.1.4'
O O 0.0106 0.0060 'International Tables Vol C Tables 4.2.6.8 and 6.1.1.4'

loop_
_geom_angle_atom_site_label_1
_geom_angle_atom_site_label_2
_geom_angle_atom_site_label_3
_geom_angle
O4 Mo1 O3 176.42(14)
O4 Mo1 O11 104.24(15)
O4 Mo1 O15 104.91(15)
O4 Mo1 O16 101.65(14)
O4 Mo1 O19 103.03(16)
O11 Mo1 O3 75.59(11)
O11 Mo1 O16 81.61(12)
O11 Mo1 O19 150.63(13)
O15 Mo1 O3 78.66(11)
O15 Mo1 O11 91.83(14)
O15 Mo1 O16 153.44(12)
O15 Mo1 O19 91.55(15)
O16 Mo1 O3 74.77(11)
O19 Mo1 O3 76.51(12)
O19 Mo1 O16 82.41(13)
O8 Mo2 O3 179.10(16)
O8 Mo2 O17 103.75(16)
O8 Mo2 O18 103.47(17)
O8 Mo2 O19 103.76(16)
O8 Mo2 O20 104.08(17)
O17 Mo2 O3 76.54(12)
O17 Mo2 O18 85.92(13)
O17 Mo2 O19 152.23(14)
O18 Mo2 O3 75.68(12)
O19 Mo2 O3 75.89(12)
O19 Mo2 O18 84.11(13)
O20 Mo2 O3 76.76(12)
O20 Mo2 O17 89.59(14)
O20 Mo2 O18 152.37(14)
O20 Mo2 O19 87.39(14)
O5 Mo3 O3 174.93(14)
O5 Mo3 O9 104.04(14)
O5 Mo3 O13 105.81(14)
O5 Mo3 O14 100.22(14)
O5 Mo3 O17 102.03(15)
O9 Mo3 O3 76.66(11)
O9 Mo3 O14 83.66(12)
O9 Mo3 O17 151.53(12)
O13 Mo3 O3 79.08(11)
O13 Mo3 O9 93.74(14)
O13 Mo3 O14 153.66(12)
O13 Mo3 O17 90.00(14)
O14 Mo3 O3 74.81(11)
O17 Mo3 O3 76.38(12)
O17 Mo3 O14 80.64(13)
N1 Mo4 O3 175.66(14)
N1 Mo4 O9 101.01(15)
N1 Mo4 O10 104.57(15)
N1 Mo4 O11 102.16(15)
N1 Mo4 O12 98.37(15)
O9 Mo4 O3 77.76(11)
O9 Mo4 O12 84.73(11)
O10 Mo4 O3 79.61(12)
O10 Mo4 O9 88.56(12)
O10 Mo4 O11 91.39(12)
O10 Mo4 O12 156.94(12)
O11 Mo4 O3 78.68(11)
O11 Mo4 O9 156.06(12)
O11 Mo4 O12 86.02(12)
O12 Mo4 O3 77.41(11)
O7 Mo5 O3 176.81(13)
O7 Mo5 O10 103.36(15)
O7 Mo5 O14 104.52(14)
O7 Mo5 O15 102.21(14)
O7 Mo5 O18 103.90(16)
O10 Mo5 O3 75.03(11)
O10 Mo5 O15 81.63(13)
O14 Mo5 O3 78.33(11)
O14 Mo5 O10 90.08(13)
O14 Mo5 O15 153.18(13)
O14 Mo5 O18 92.67(14)
O15 Mo5 O3 74.89(10)
O18 Mo5 O3 77.23(12)
O18 Mo5 O10 150.94(13)
O18 Mo5 O15 82.99(14)
O6 Mo6 O3 176.21(12)
O6 Mo6 O12 103.21(15)
O6 Mo6 O13 101.63(13)
O6 Mo6 O16 104.94(14)
O6 Mo6 O20 103.81(15)
O12 Mo6 O3 76.62(11)
O12 Mo6 O13 84.56(13)
O12 Mo6 O20 151.02(12)
O13 Mo6 O3 74.58(11)
O16 Mo6 O3 78.83(11)
O16 Mo6 O12 94.16(13)
O16 Mo6 O13 152.95(13)
O16 Mo6 O20 88.86(14)
O20 Mo6 O3 75.72(11)
O20 Mo6 O13 79.93(13)
Mo1 O3 Mo2 89.07(10)
Mo3 O3 Mo1 178.16(15)
Mo3 O3 Mo2 89.09(10)
Mo3 O3 Mo5 90.19(10)
Mo3 O3 Mo6 90.07(9)
Mo4 O3 Mo1 90.55(10)
Mo4 O3 Mo2 179.33(15)
Mo4 O3 Mo3 91.29(10)
Mo4 O3 Mo5 90.48(10)
Mo4 O3 Mo6 91.32(11)
Mo5 O3 Mo1 89.78(9)
Mo5 O3 Mo2 88.97(10)
Mo5 O3 Mo6 178.17(15)
Mo6 O3 Mo1 89.91(10)
Mo6 O3 Mo2 89.23(10)
Mo3 O9 Mo4 114.15(14)
Mo4 O10 Mo5 114.69(14)
Mo1 O11 Mo4 114.13(15)
Mo6 O12 Mo4 113.99(14)
Mo3 O13 Mo6 116.13(14)
Mo5 O14 Mo3 116.64(14)
Mo1 O15 Mo5 116.52(14)
Mo6 O16 Mo1 116.47(14)
Mo2 O17 Mo3 117.11(16)
Mo5 O18 Mo2 117.47(16)
Mo1 O19 Mo2 118.34(16)
Mo2 O20 Mo6 118.01(15)
C1 N1 Mo4 160.7(5)
C1A N1 Mo4 167.6(5)
N1 C1 C2 117.6(9)
N1 C1 C6 123.4(9)
C6 C1 C2 118.8(9)
C3 C2 C1 120.5(10)
C3 C2 H2 119.7
C1 C2 H2 119.7
C4 C3 C2 119.8(10)
C4 C3 H3 120.1
C2 C3 H3 120.1
C3 C4 C5 120.9(11)
C3 C4 H4 119.6
C5 C4 H4 119.6
C4 C5 C6 120.4(12)
C4 C5 H5 119.8
C6 C5 H5 119.8
C5 C6 C1 119.5(11)
C5 C6 C7 118.0(10)
C1 C6 C7 122.5(10)
O1 C7 O2 123.9(12)
O1 C7 C6 121.2(11)
O2 C7 C6 115.0(9)
C7 O2 C8 115.7(10)
O2 C8 C9 107.3(11)
O2 C8 H8A 110.3
O2 C8 H8B 110.3
C9 C8 H8A 110.3
C9 C8 H8B 110.3
H8B C8 H8A 108.5
C8 C9 H9A 109.5
C8 C9 H9C 109.5
H9C C9 H9A 109.5
C8 C9 H9B 109.5
H9A C9 H9B 109.5
H9C C9 H9B 109.5
N1 C1A C6A 125.0(8)
N1 C1A C2A 115.3(8)
C6A C1A C2A 119.7(8)
C3A C2A C1A 119.3(8)
C3A C2A H2A 120.4
C1A C2A H2A 120.4
C4A C3A C2A 120.8(9)
C4A C3A H3A 119.6
C2A C3A H3A 119.6
C3A C4A C5A 120.3(10)
C3A C4A H4A 119.8
C5A C4A H4A 119.8
C4A C5A C6A 121.1(9)
C4A C5A H5A 119.4
C6A C5A H5A 119.4
C5A C6A C1A 118.8(9)
C5A C6A C7A 117.0(9)
C1A C6A C7A 124.1(8)
O1A C7A O2A 124.3(11)
O1A C7A C6A 122.0(10)
O2A C7A C6A 113.7(8)
C7A O2A C8A 116.9(9)
O2A C8A C9A 111.0(10)
H8AA C8A H8AB 108.0
O2A C8A H8AA 109.4
O2A C8A H8AB 109.4
C9A C8A H8AA 109.4
C9A C8A H8AB 109.4
C21 N2 C25 111.4(3)
C21 N2 C29 106.6(3)
C21 N2 C33 112.0(3)
C25 N2 C29 110.8(3)
C33 N2 C25 105.1(3)
C33 N2 C29 111.0(3)
N2 C21 C22 116.4(3)
N2 C21 H21B 108.2
N2 C21 H21A 108.2
C22 C21 H21B 108.2
C22 C21 H21A 108.2
H21B C21 H21A 107.3
C23 C22 C21 110.4(4)
C21 C22 H22A 109.6
C21 C22 H22B 109.6
C23 C22 H22A 109.6
C23 C22 H22B 109.6
H22B C22 H22A 108.1
C24 C23 C22 114.4(4)
C22 C23 H23A 108.7
C22 C23 H23B 108.7
C24 C23 H23A 108.7
C24 C23 H23B 108.7
H23A C23 H23B 107.6
C23 C24 H24A 109.5
C23 C24 H24B 109.5
C23 C24 H24C 109.5
H24A C24 H24B 109.5
H24A C24 H24C 109.5
H24B C24 H24C 109.5
C26 C25 N2 116.7(3)
C26 C25 H25A 108.1
N2 C25 H25A 108.1
N2 C25 H25B 108.1
C26 C25 H25B 108.1
H25A C25 H25B 107.3
C25 C26 C27 108.9(4)
C25 C26 H26A 109.9
C25 C26 H26B 109.9
C27 C26 H26A 109.9
C27 C26 H26B 109.9
H26A C26 H26B 108.3
C28 C27 C26 112.5(4)
C26 C27 H27A 109.1
C26 C27 H27B 109.1
C28 C27 H27A 109.1
C28 C27 H27B 109.1
H27A C27 H27B 107.8
C27 C28 H28A 109.5
C27 C28 H28B 109.5
C27 C28 H28C 109.5
H28A C28 H28B 109.5
H28B C28 H28C 109.5
H28A C28 H28C 109.5
C30 C29 N2 116.8(4)
C30 C29 H29B 108.1
N2 C29 H29A 108.1
N2 C29 H29B 108.1
C30 C29 H29A 108.1
H29B C29 H29A 107.3
C29 C30 C31 110.6(4)
C29 C30 H30A 109.5
C29 C30 H30B 109.5
C31 C30 H30A 109.5
C31 C30 H30B 109.5
H30B C30 H30A 108.1
C32 C31 C30 113.7(4)
C30 C31 H31A 108.8
C30 C31 H31B 108.8
C32 C31 H31A 108.8
C32 C31 H31B 108.8
H31B C31 H31A 107.7
C31 C32 H32A 109.5
C31 C32 H32B 109.5
C31 C32 H32C 109.5
H32B C32 H32A 109.5
H32C C32 H32A 109.5
H32C C32 H32B 109.5
C34 C33 N2 115.8(4)
C34 C33 H33B 108.3
N2 C33 H33A 108.3
N2 C33 H33B 108.3
C34 C33 H33A 108.3
H33B C33 H33A 107.4
C33 C34 C35 107.6(5)
C33 C34 H34A 110.2
C33 C34 H34B 110.2
C35 C34 H34A 110.2
C35 C34 H34B 110.2
H34B C34 H34A 108.5
C34 C35 H35A 109.2
C34 C35 H35B 109.2
C34 C35 H35C 106.4
C34 C35 H35D 106.4
C36 C35 C34 112.0(6)
C36 C35 H35A 109.2
C36 C35 H35B 109.2
C37 C35 C34 123.8(8)
C37 C35 H35B 110.6
C37 C35 H35C 106.4
C37 C35 H35D 106.4
H35B C35 H35A 107.9
H35D C35 H35C 106.4
C35 C36 H36A 109.5
C35 C36 H36B 109.5
C35 C36 H36C 109.5
C35 C37 H37A 109.5
C35 C37 H37B 109.5
C35 C37 H37C 109.5
H37A C37 H37B 109.5
H37A C37 H37C 109.5
H37C C37 H37B 109.5
C56 N3 C41 110.8(4)
C56 N3 C45 111.0(4)
C41 N3 C45 106.5(3)
C56 N3 C51 106.3(4)
C41 N3 C51 111.8(4)
C45 N3 C51 110.6(4)
N3 C41 C42 116.3(4)
N3 C41 H41A 108.2
C42 C41 H41A 108.2
N3 C41 H41B 108.2
C42 C41 H41B 108.2
H41A C41 H41B 107.4
C43 C42 C41 111.6(4)
C43 C42 H42A 109.3
C41 C42 H42A 109.3
C43 C42 H42B 109.3
C41 C42 H42B 109.3
H42A C42 H42B 108.0
C44 C43 C42 114.0(6)
C44 C43 H43B 108.8
C42 C43 H43B 108.8
C44 C43 H43A 108.8
C42 C43 H43A 108.8
H43B C43 H43A 107.7
C43 C44 H44B 109.5
C43 C44 H44C 109.5
H44B C44 H44C 109.5
C43 C44 H44A 109.5
H44B C44 H44A 109.5
H44C C44 H44A 109.5
N3 C45 C46 115.6(4)
N3 C45 H45B 108.4
C46 C45 H45B 108.4
N3 C45 H45A 108.4
C46 C45 H45A 108.4
H45B C45 H45A 107.4
C49 C46 C45 108.6(8)
C45 C46 C47 111.4(7)
C49 C46 H46D 110.0
C45 C46 H46D 110.0
C49 C46 H46C 110.0
C45 C46 H46C 110.0
H46D C46 H46C 108.4
C45 C46 H46A 109.4
C47 C46 H46A 109.4
C45 C46 H46B 109.4
C47 C46 H46B 109.4
H46A C46 H46B 108.0
C48 C47 C46 119.8(11)
C46 C47 H47A 107.4
C46 C47 H47B 107.4
C48 C47 H47A 107.4
C48 C47 H47B 107.4
H47A C47 H47B 106.9
C50 C49 C46 107.7(13)
C46 C49 H49A 110.2
C46 C49 H49B 110.2
C50 C49 H49A 110.2
C50 C49 H49B 110.2
H49A C49 H49B 108.5
C49 C50 H50A 109.5
C49 C50 H50B 109.5
C49 C50 H50C 109.5
H50B C50 H50C 109.5
H50B C50 H50A 109.5
H50A C50 H50C 109.5
C52 C51 N3 114.8(4)
N3 C51 H51A 108.6
N3 C51 H51B 108.6
C52 C51 H51A 108.6
C52 C51 H51B 108.6
H51B C51 H51A 107.5
C51 C52 C53 112.9(5)
C51 C52 H52A 109.0
C51 C52 H52B 109.0
C53 C52 H52A 109.0
C53 C52 H52B 109.0
H52B C52 H52A 107.8
C52 C53 H53A 110.9
C52 C53 H53B 110.9
C52 C53 H53C 108.1
C52 C53 H53D 108.1
C54 C53 C52 104.4(7)
C54 C53 H53A 110.9
C54 C53 H53B 110.9
C55 C53 C52 116.7(7)
C55 C53 H53A 131.0
C55 C53 H53C 108.1
C55 C53 H53D 108.1
H53A C53 H53B 108.9
H53C C53 H53D 107.3
C53 C54 H54A 109.5
C53 C54 H54B 109.5
C53 C54 H54C 109.5
H54B C54 H54A 109.5
H54C C54 H54A 109.5
H54B C54 H54C 109.5
C53 C55 H55A 109.5
C53 C55 H55B 109.5
C53 C55 H55C 109.5
H55A C55 H55B 109.5
H55A C55 H55C 109.5
H55B C55 H55C 109.5
N3 C56 C57 120.2(6)
N3 C56 C60 110.3(5)
N3 C56 H56A 109.6
N3 C56 H56B 109.6
N3 C56 H56C 107.3
N3 C56 H56D 107.3
C57 C56 H56C 107.3
C57 C56 H56D 107.3
C60 C56 H56A 109.6
C60 C56 H56B 109.6
C60 C56 H56D 140.1
H56A C56 H56B 108.1
H56D C56 H56C 106.9
C58 C57 C56 114.3(11)
C56 C57 H57A 108.7
C56 C57 H57B 108.7
C58 C57 H57A 108.7
C58 C57 H57B 108.7
H57B C57 H57A 107.6
C59 C58 C57 110.0(17)
C59 C58 H58A 109.7
C59 C58 H58B 109.7
C57 C58 H58A 109.7
C57 C58 H58B 109.7
H58A C58 H58B 108.2
C58 C59 H59A 109.5
C58 C59 H59B 109.5
C58 C59 H59C 109.5
H59B C59 H59A 109.5
H59C C59 H59A 109.5
H59B C59 H59C 109.5
C56 C60 H60A 110.5
C56 C60 H60B 110.5
C61 C60 C56 106.4(7)
C61 C60 H60A 110.5
C61 C60 H60B 110.5
H60A C60 H60B 108.6
C62 C61 C60 113.7(11)
C60 C61 H61A 108.8
C60 C61 H61B 108.8
C62 C61 H61A 108.8
C62 C61 H61B 108.8
H61A C61 H61B 107.7
O103 C102 C101 106.6(15)
O103 C102 H10G 110.4
C101 C102 H10G 110.4
O103 C102 H10F 110.4
C101 C102 H10F 110.4
H10G C102 H10F 108.6
C102 O103 C104 109.1(16)
O103 C104 C105 102.8(15)
O103 C104 H10D 111.2
C105 C104 H10D 111.2
O103 C104 H10E 111.2
C105 C104 H10E 111.2
H10D C104 H10E 109.1

loop_
_geom_bond_atom_site_label_1
_geom_bond_atom_site_label_2
_geom_bond_distance
Mo1 O3 2.347(3)
Mo1 O4 1.689(3)
Mo1 O11 1.907(3)
Mo1 O15 1.841(3)
Mo1 O16 2.060(3)
Mo1 O19 1.909(3)
Mo2 O3 2.355(3)
Mo2 O8 1.686(4)
Mo2 O17 1.904(3)
Mo2 O18 1.963(3)
Mo2 O19 1.931(3)
Mo2 O20 1.891(3)
Mo3 O3 2.330(3)
Mo3 O5 1.691(3)
Mo3 O9 1.871(3)
Mo3 O13 1.836(3)
Mo3 O14 2.052(3)
Mo3 O17 1.948(3)
Mo4 N1 1.726(4)
Mo4 O3 2.196(3)
Mo4 O9 1.985(3)
Mo4 O10 1.894(3)
Mo4 O11 1.941(3)
Mo4 O12 2.013(3)
Mo5 O3 2.346(3)
Mo5 O7 1.687(3)
Mo5 O10 1.939(3)
Mo5 O14 1.837(3)
Mo5 O15 2.050(3)
Mo5 O18 1.890(3)
Mo6 O3 2.346(3)
Mo6 O6 1.693(3)
Mo6 O12 1.862(3)
Mo6 O13 2.059(3)
Mo6 O16 1.837(3)
Mo6 O20 1.961(3)
N1 C1 1.403(10)
C1 C2 1.411(12)
C1 C6 1.409(13)
C2 C3 1.383(12)
C2 H2 0.9300
C3 C4 1.378(14)
C3 H3 0.9300
C4 C5 1.381(16)
C4 H4 0.9300
C5 C6 1.392(14)
C5 H5 0.9300
C6 C7 1.494(13)
C7 O1 1.227(11)
C7 O2 1.312(15)
O2 C8 1.464(12)
C8 C9 1.526(16)
C8 H8A 0.9700
C8 H8B 0.9700
C9 H9C 0.9600
C9 H9A 0.9600
C9 H9B 0.9600
N1 C1A 1.383(9)
C1A C2A 1.412(11)
C1A C6A 1.404(12)
C2A C3A 1.379(11)
C2A H2A 0.9300
C3A C4A 1.368(13)
C3A H3A 0.9300
C4A C5A 1.377(13)
C4A H4A 0.9300
C5A C6A 1.380(11)
C5A H5A 0.9300
C6A C7A 1.512(13)
C7A O1A 1.224(11)
C7A O2A 1.308(13)
O2A C8A 1.455(13)
C8A C9A 1.535(13)
C8A H8AA 0.9700
C8A H8AB 0.9700
C9A H9AA 0.9600
C9A H9AB 0.9600
C9A H9AC 0.9600
N2 C21 1.514(6)
N2 C25 1.530(5)
N2 C29 1.533(5)
N2 C33 1.517(5)
C21 C22 1.525(6)
C21 H21A 0.9700
C21 H21B 0.9700
C22 C23 1.516(7)
C22 H22A 0.9700
C22 H22B 0.9700
C23 C24 1.509(7)
C23 H23A 0.9700
C23 H23B 0.9700
C24 H24A 0.9600
C24 H24B 0.9600
C24 H24C 0.9600
C25 C26 1.517(6)
C25 H25A 0.9700
C25 H25B 0.9700
C26 C27 1.535(6)
C26 H26A 0.9700
C26 H26B 0.9700
C27 H27A 0.9700
C27 H27B 0.9700
C28 C27 1.510(7)
C28 H28A 0.9600
C28 H28B 0.9600
C28 H28C 0.9600
C29 C30 1.509(6)
C29 H29A 0.9700
C29 H29B 0.9700
C30 C31 1.524(6)
C30 H30A 0.9700
C30 H30B 0.9700
C31 H31A 0.9700
C31 H31B 0.9700
C32 C31 1.520(7)
C32 H32A 0.9600
C32 H32B 0.9600
C32 H32C 0.9600
C33 C34 1.514(7)
C33 H33A 0.9700
C33 H33B 0.9700
C34 C35 1.538(7)
C34 H34A 0.9700
C34 H34B 0.9700
C35 C36 1.515(12)
C35 C37 1.449(8)
C35 H35A 0.9700
C35 H35B 0.9700
C35 H35C 0.9700
C35 H35D 0.9700
C36 H36A 0.9600
C36 H36B 0.9600
C36 H36C 0.9600
C37 H37A 0.9600
C37 H37B 0.9600
C37 H37C 0.9600
N3 C41 1.519(6)
N3 C45 1.523(7)
N3 C51 1.529(6)
N3 C56 1.502(6)
C41 C42 1.525(7)
C41 H41A 0.9700
C41 H41B 0.9700
C42 H42A 0.9700
C42 H42B 0.9700
C43 C42 1.520(8)
C43 C44 1.481(9)
C43 H43A 0.9700
C43 H43B 0.9700
C44 H44A 0.9600
C44 H44B 0.9600
C44 H44C 0.9600
C45 C46 1.527(7)
C45 H45A 0.9700
C45 H45B 0.9700
C46 C49 1.521(16)
C46 H46A 0.9700
C46 H46B 0.9700
C46 H46C 0.9700
C46 H46D 0.9700
C47 C46 1.537(14)
C47 C48 1.535(13)
C47 H47A 0.9700
C47 H47B 0.9700
C48 H48A 0.9600
C48 H48B 0.9600
C48 H48C 0.9600
C49 H49A 0.9700
C49 H49B 0.9700
C50 C49 1.509(16)
C50 H50A 0.9600
C50 H50B 0.9600
C50 H50C 0.9600
C51 C52 1.490(7)
C51 H51A 0.9700
C51 H51B 0.9700
C52 H52A 0.9700
C52 H52B 0.9700
C53 C52 1.517(8)
C53 C54 1.500(14)
C53 C55 1.474(13)
C53 H53A 0.9700
C53 H53B 0.9700
C53 H53C 0.9700
C53 H53D 0.9700
C54 H54A 0.9600
C54 H54B 0.9600
C54 H54C 0.9600
C55 H55A 0.9600
C55 H55B 0.9600
C55 H55C 0.9600
C56 C57 1.547(14)
C56 C60 1.616(11)
C56 H56A 0.9700
C56 H56B 0.9700
C56 H56C 0.9700
C56 H56D 0.9700
C57 C58 1.54(3)
C57 H57A 0.9700
C57 H57B 0.9700
C58 H58A 0.9700
C58 H58B 0.9700
C59 C58 1.53(2)
C59 H59A 0.9600
C59 H59B 0.9600
C59 H59C 0.9600
C60 C61 1.522(13)
C60 H60A 0.9700
C60 H60B 0.9700
C61 H61A 0.9700
C61 H61B 0.9700
C62 C61 1.51(2)
C62 H62A 0.9600
C62 H62B 0.9600
C62 H62C 0.9600
C101 H10H 0.9600
C101 H10I 0.9600
C101 H10J 0.9600
C102 C101 1.520(10)
C102 H10F 0.9700
C102 H10G 0.9700
O103 C102 1.447(18)
O103 C104 1.452(19)
C104 H10D 0.9700
C104 H10E 0.9700
C105 C104 1.522(9)
C105 H10A 0.9600
C105 H10B 0.9600
C105 H10C 0.9600

loop_
_geom_hbond_atom_site_label_D
_geom_hbond_atom_site_label_H
_geom_hbond_atom_site_label_A
_geom_hbond_site_symmetry_A
_geom_hbond_distance_DH
_geom_hbond_distance_HA
_geom_hbond_distance_DA
_geom_hbond_angle_DHA
_geom_hbond_publ_flag
C3A H3A O19 4_575 0.93 2.38 3.287(9) 164.1 yes
C5 H5 O7 3_566 0.93 2.58 3.449(14) 154.9 yes
C21 H21B O15 4_575 0.97 2.43 3.354(5) 158.8 yes
C25 H25A O6 3_576 0.97 2.58 3.544(5) 172.7 yes
C41 H41B O14 . 0.97 2.56 3.480(6) 158.1 yes
C44 H44B O8 4_575 0.96 2.57 3.495(8) 161.6 yes
C45 H45A O1A 3_566 0.97 2.45 3.345(8) 153.3 yes
C45 H45A O1 3_566 0.97 2.22 3.103(9) 151.2 yes
C32 H32B O13 . 0.96 2.54 3.387(6) 146.7 no
C3 H3 O19 4_575 0.93 2.47 2.986(10) 115.3 no
C37 H37A O4 3_576 0.96 2.60 3.173(14) 118.2 no
C5A H5A O7 3_566 0.93 2.49 3.133(9) 126.0 no
C9 H9C O11 . 0.96 2.54 3.25(2) 130.2 no
C9A H9AC O11 . 0.96 2.48 3.262(10) 138.3 no

loop_
_geom_torsion_atom_site_label_1
_geom_torsion_atom_site_label_2
_geom_torsion_atom_site_label_3
_geom_torsion_atom_site_label_4
_geom_torsion
O4 Mo1 O19 Mo2 -179.71(18)
O15 Mo1 O19 Mo2 -74.02(19)
O11 Mo1 O19 Mo2 22.5(4)
O16 Mo1 O19 Mo2 80.02(18)
O3 Mo1 O19 Mo2 3.94(16)
O8 Mo2 O19 Mo1 175.2(2)
O20 Mo2 O19 Mo1 -80.93(19)
O17 Mo2 O19 Mo1 3.2(4)
O18 Mo2 O19 Mo1 72.75(19)
O3 Mo2 O19 Mo1 -3.93(16)
O4 Mo1 O11 Mo4 175.01(16)
O15 Mo1 O11 Mo4 69.13(16)
O19 Mo1 O11 Mo4 -27.3(4)
O16 Mo1 O11 Mo4 -85.01(15)
O3 Mo1 O11 Mo4 -8.68(13)
N1 Mo4 O11 Mo1 -175.19(17)
O10 Mo4 O11 Mo1 -69.95(16)
O9 Mo4 O11 Mo1 19.6(4)
O12 Mo4 O11 Mo1 87.10(16)
O3 Mo4 O11 Mo1 9.16(14)
O5 Mo3 O9 Mo4 -177.97(16)
O13 Mo3 O9 Mo4 74.70(16)
O17 Mo3 O9 Mo4 -22.2(4)
O14 Mo3 O9 Mo4 -78.99(15)
O3 Mo3 O9 Mo4 -3.14(13)
N1 Mo4 O9 Mo3 -172.43(17)
O10 Mo4 O9 Mo3 83.00(16)
O11 Mo4 O9 Mo3 -7.2(4)
O12 Mo4 O9 Mo3 -74.91(15)
O3 Mo4 O9 Mo3 3.32(14)
O6 Mo6 O12 Mo4 177.05(15)
O16 Mo6 O12 Mo4 70.64(16)
O20 Mo6 O12 Mo4 -24.5(3)
O13 Mo6 O12 Mo4 -82.25(15)
O3 Mo6 O12 Mo4 -6.83(13)
N1 Mo4 O12 Mo6 -173.72(17)
O10 Mo4 O12 Mo6 12.2(4)
O11 Mo4 O12 Mo6 -72.00(16)
O9 Mo4 O12 Mo6 85.89(16)
O3 Mo4 O12 Mo6 7.28(13)
O7 Mo5 O14 Mo3 -179.84(17)
O18 Mo5 O14 Mo3 75.05(17)
O10 Mo5 O14 Mo3 -76.01(17)
O15 Mo5 O14 Mo3 -4.7(4)
O3 Mo5 O14 Mo3 -1.32(14)
O5 Mo3 O14 Mo5 -177.62(18)
O13 Mo3 O14 Mo5 -6.4(4)
O9 Mo3 O14 Mo5 79.21(17)
O17 Mo3 O14 Mo5 -76.96(17)
O3 Mo3 O14 Mo5 1.35(15)
O5 Mo3 O13 Mo6 -178.02(18)
O9 Mo3 O13 Mo6 -72.28(18)
O17 Mo3 O13 Mo6 79.47(18)
O14 Mo3 O13 Mo6 11.0(4)
O3 Mo3 O13 Mo6 3.35(16)
O6 Mo6 O13 Mo3 176.61(19)
O16 Mo6 O13 Mo3 -14.3(4)
O12 Mo6 O13 Mo3 74.21(18)
O20 Mo6 O13 Mo3 -81.21(19)
O3 Mo6 O13 Mo3 -3.39(16)
O8 Mo2 O17 Mo3 172.49(19)
O20 Mo2 O17 Mo3 68.09(18)
O19 Mo2 O17 Mo3 -15.5(4)
O18 Mo2 O17 Mo3 -84.62(18)
O3 Mo2 O17 Mo3 -8.38(15)
O5 Mo3 O17 Mo2 -176.45(18)
O13 Mo3 O17 Mo2 -70.27(18)
O9 Mo3 O17 Mo2 27.6(4)
O14 Mo3 O17 Mo2 84.99(18)
O3 Mo3 O17 Mo2 8.48(15)
O10 Mo4 O3 Mo3 -93.22(11)
O11 Mo4 O3 Mo3 173.23(12)
O9 Mo4 O3 Mo3 -2.43(10)
O12 Mo4 O3 Mo3 84.82(11)
O10 Mo4 O3 Mo5 -3.01(10)
O11 Mo4 O3 Mo5 -96.56(11)
O9 Mo4 O3 Mo5 87.77(11)
O12 Mo4 O3 Mo5 175.02(11)
O10 Mo4 O3 Mo6 176.69(12)
O11 Mo4 O3 Mo6 83.14(11)
O9 Mo4 O3 Mo6 -92.53(11)
O12 Mo4 O3 Mo6 -5.27(10)
O10 Mo4 O3 Mo1 86.77(11)
O11 Mo4 O3 Mo1 -6.78(10)
O9 Mo4 O3 Mo1 177.55(12)
O12 Mo4 O3 Mo1 -95.19(11)
O13 Mo3 O3 Mo4 -93.96(14)
O9 Mo3 O3 Mo4 2.59(11)
O17 Mo3 O3 Mo4 173.35(13)
O14 Mo3 O3 Mo4 89.54(12)
O13 Mo3 O3 Mo5 175.55(14)
O9 Mo3 O3 Mo5 -87.89(12)
O17 Mo3 O3 Mo5 82.87(12)
O14 Mo3 O3 Mo5 -0.95(10)
O13 Mo3 O3 Mo6 -2.64(12)
O9 Mo3 O3 Mo6 93.91(12)
O17 Mo3 O3 Mo6 -95.32(12)
O14 Mo3 O3 Mo6 -179.14(13)
O13 Mo3 O3 Mo2 86.59(13)
O9 Mo3 O3 Mo2 -176.86(12)
O17 Mo3 O3 Mo2 -6.09(11)
O14 Mo3 O3 Mo2 -89.91(12)
O14 Mo5 O3 Mo4 -90.25(12)
O18 Mo5 O3 Mo4 174.26(13)
O10 Mo5 O3 Mo4 3.00(10)
O15 Mo5 O3 Mo4 88.19(12)
O14 Mo5 O3 Mo3 1.04(11)
O18 Mo5 O3 Mo3 -94.45(12)
O10 Mo5 O3 Mo3 94.29(12)
O15 Mo5 O3 Mo3 179.48(14)
O14 Mo5 O3 Mo1 179.20(13)
O18 Mo5 O3 Mo1 83.72(12)
O10 Mo5 O3 Mo1 -87.55(11)
O15 Mo5 O3 Mo1 -2.35(11)
O14 Mo5 O3 Mo2 90.13(12)
O18 Mo5 O3 Mo2 -5.36(11)
O10 Mo5 O3 Mo2 -176.62(12)
O15 Mo5 O3 Mo2 -91.43(12)
O16 Mo6 O3 Mo4 -91.34(13)
O12 Mo6 O3 Mo4 5.72(10)
O20 Mo6 O3 Mo4 176.98(13)
O13 Mo6 O3 Mo4 93.69(12)
O16 Mo6 O3 Mo3 177.37(14)
O12 Mo6 O3 Mo3 -85.57(11)
O20 Mo6 O3 Mo3 85.68(12)
O13 Mo6 O3 Mo3 2.40(11)
O16 Mo6 O3 Mo1 -0.80(12)
O12 Mo6 O3 Mo1 96.27(12)
O20 Mo6 O3 Mo1 -92.48(12)
O13 Mo6 O3 Mo1 -175.76(14)
O16 Mo6 O3 Mo2 88.28(12)
O12 Mo6 O3 Mo2 -174.66(12)
O20 Mo6 O3 Mo2 -3.41(10)
O13 Mo6 O3 Mo2 -86.69(12)
O15 Mo1 O3 Mo4 -87.90(13)
O11 Mo1 O3 Mo4 6.99(11)
O19 Mo1 O3 Mo4 177.71(14)
O16 Mo1 O3 Mo4 92.04(12)
O15 Mo1 O3 Mo5 2.58(12)
O11 Mo1 O3 Mo5 97.46(12)
O19 Mo1 O3 Mo5 -91.81(13)
O16 Mo1 O3 Mo5 -177.48(13)
O15 Mo1 O3 Mo6 -179.22(14)
O11 Mo1 O3 Mo6 -84.33(12)
O19 Mo1 O3 Mo6 86.39(13)
O16 Mo1 O3 Mo6 0.72(11)
O15 Mo1 O3 Mo2 91.55(13)
O11 Mo1 O3 Mo2 -173.57(12)
O19 Mo1 O3 Mo2 -2.84(12)
O16 Mo1 O3 Mo2 -88.51(12)
O20 Mo2 O3 Mo3 -86.56(12)
O17 Mo2 O3 Mo3 6.23(12)
O19 Mo2 O3 Mo3 -177.18(13)
O18 Mo2 O3 Mo3 95.40(12)
O20 Mo2 O3 Mo5 -176.77(12)
O17 Mo2 O3 Mo5 -83.98(12)
O19 Mo2 O3 Mo5 92.61(12)
O18 Mo2 O3 Mo5 5.19(10)
O20 Mo2 O3 Mo6 3.52(11)
O17 Mo2 O3 Mo6 96.31(12)
O19 Mo2 O3 Mo6 -87.10(12)
O18 Mo2 O3 Mo6 -174.52(12)
O20 Mo2 O3 Mo1 93.44(12)
O17 Mo2 O3 Mo1 -173.77(13)
O19 Mo2 O3 Mo1 2.81(11)
O18 Mo2 O3 Mo1 -84.60(11)
O6 Mo6 O16 Mo1 -179.33(17)
O12 Mo6 O16 Mo1 -74.46(18)
O20 Mo6 O16 Mo1 76.68(17)
O13 Mo6 O16 Mo1 11.7(4)
O3 Mo6 O16 Mo1 1.01(15)
O4 Mo1 O16 Mo6 179.14(19)
O15 Mo1 O16 Mo6 -0.9(4)
O11 Mo1 O16 Mo6 76.23(18)
O19 Mo1 O16 Mo6 -79.04(18)
O3 Mo1 O16 Mo6 -1.03(15)
O4 Mo1 O15 Mo5 176.53(18)
O11 Mo1 O15 Mo5 -78.21(18)
O19 Mo1 O15 Mo5 72.61(19)
O16 Mo1 O15 Mo5 -3.4(4)
O3 Mo1 O15 Mo5 -3.30(16)
O7 Mo5 O15 Mo1 -178.03(19)
O14 Mo5 O15 Mo1 6.7(4)
O18 Mo5 O15 Mo1 -75.26(19)
O10 Mo5 O15 Mo1 80.01(18)
O3 Mo5 O15 Mo1 3.35(16)
N1 Mo4 O10 Mo5 -174.82(16)
O11 Mo4 O10 Mo5 82.24(16)
O9 Mo4 O10 Mo5 -73.81(15)
O12 Mo4 O10 Mo5 -0.9(4)
O3 Mo4 O10 Mo5 4.01(13)
O7 Mo5 O10 Mo4 179.02(16)
O14 Mo5 O10 Mo4 74.07(16)
O18 Mo5 O10 Mo4 -21.6(3)
O15 Mo5 O10 Mo4 -80.33(16)
O3 Mo5 O10 Mo4 -3.83(13)
O8 Mo2 O20 Mo6 174.89(18)
O17 Mo2 O20 Mo6 -81.03(18)
O19 Mo2 O20 Mo6 71.35(18)
O18 Mo2 O20 Mo6 -0.7(4)
O3 Mo2 O20 Mo6 -4.77(15)
O6 Mo6 O20 Mo2 -179.06(17)
O16 Mo6 O20 Mo2 -73.96(18)
O12 Mo6 O20 Mo2 22.6(4)
O13 Mo6 O20 Mo2 81.31(17)
O3 Mo6 O20 Mo2 4.81(15)
O7 Mo5 O18 Mo2 -175.81(17)
O14 Mo5 O18 Mo2 -70.14(18)
O10 Mo5 O18 Mo2 24.8(4)
O15 Mo5 O18 Mo2 83.29(17)
O3 Mo5 O18 Mo2 7.26(15)
O8 Mo2 O18 Mo5 173.04(18)
O20 Mo2 O18 Mo5 -11.4(4)
O17 Mo2 O18 Mo5 69.86(18)
O19 Mo2 O18 Mo5 -84.18(18)
O3 Mo2 O18 Mo5 -7.27(15)
C21 N2 C29 C30 -167.3(4)
C33 N2 C29 C30 -45.0(5)
C25 N2 C29 C30 71.3(5)
C21 N2 C25 C26 -51.8(5)
C33 N2 C25 C26 -173.3(4)
C29 N2 C25 C26 66.7(5)
C21 N2 C33 C34 59.5(5)
C25 N2 C33 C34 -179.3(4)
C29 N2 C33 C34 -59.6(5)
N2 C25 C26 C27 175.1(4)
N2 C29 C30 C31 -176.6(4)
N2 C33 C34 C35 170.9(4)
C29 C30 C31 C32 -168.1(4)
C25 C26 C27 C28 -180.0(4)
C56 N3 C41 C42 64.8(6)
C45 N3 C41 C42 -174.4(5)
C51 N3 C41 C42 -53.6(6)
C56 N3 C45 C46 -59.2(7)
C41 N3 C45 C46 -179.8(6)
C51 N3 C45 C46 58.5(7)
C44 C43 C42 C41 72.5(7)
N3 C41 C42 C43 -167.8(5)
C33 C34 C35 C37 168.2(8)
C33 C34 C35 C36 -85.9(7)
C33 N2 C21 C22 60.4(5)
C25 N2 C21 C22 -57.1(5)
C29 N2 C21 C22 -178.1(4)
N2 C21 C22 C23 177.9(4)
C56 N3 C51 C52 179.5(5)
C41 N3 C51 C52 -59.5(6)
C45 N3 C51 C52 59.0(6)
C21 C22 C23 C24 179.1(5)
N3 C51 C52 C53 178.3(5)
C55 C53 C52 C51 -165.7(8)
C54 C53 C52 C51 -93.1(8)
C41 N3 C56 C57 37.4(9)
C45 N3 C56 C57 -80.6(9)
C51 N3 C56 C57 159.1(8)
C41 N3 C56 C60 80.9(7)
C45 N3 C56 C60 -37.2(7)
C51 N3 C56 C60 -157.4(6)
N3 C56 C60 C61 -176.1(7)
C57 C56 C60 C61 -62.9(9)
N3 C45 C46 C49 156.9(12)
N3 C45 C46 C47 178.4(8)
C48 C47 C46 C49 -102(3)
C48 C47 C46 C45 172.1(10)
C56 C60 C61 C62 66.5(12)
O10 Mo4 N1 C1A -160(2)
O11 Mo4 N1 C1A -65(2)
O9 Mo4 N1 C1A 109(2)
O12 Mo4 N1 C1A 23(2)
O10 Mo4 N1 C1 117(2)
O11 Mo4 N1 C1 -148(2)
O9 Mo4 N1 C1 26(2)
O12 Mo4 N1 C1 -60(2)
C1 N1 C1A C6A -149(3)
Mo4 N1 C1A C6A 95(2)
C1 N1 C1A C2A 33(2)
Mo4 N1 C1A C2A -84(2)
N1 C1A C2A C3A 177.4(8)
C6A C1A C2A C3A -1.0(15)
C1A C2A C3A C4A -0.3(14)
C2A C3A C4A C5A 1.4(16)
C3A C4A C5A C6A -1.2(15)
C4A C5A C6A C1A -0.1(14)
C4A C5A C6A C7A -179.9(10)
N1 C1A C6A C5A -177.1(9)
C2A C1A C6A C5A 1.2(14)
N1 C1A C6A C7A 2.7(17)
C2A C1A C6A C7A -179.0(10)
C5A C6A C7A O1A 10.0(16)
C1A C6A C7A O1A -169.8(11)
C5A C6A C7A O2A -170.7(9)
C1A C6A C7A O2A 9.5(16)
O1A C7A O2A C8A 1.3(18)
C6A C7A O2A C8A -178.1(9)
C7A O2A C8A C9A 76.1(15)
C1A N1 C1 C6 18.7(17)
Mo4 N1 C1 C6 163.2(11)
C1A N1 C1 C2 -157(4)
Mo4 N1 C1 C2 -13(3)
N1 C1 C2 C3 175.3(10)
C6 C1 C2 C3 -0.8(19)
C1 C2 C3 C4 -1.1(17)
C2 C3 C4 C5 1.1(18)
C3 C4 C5 C6 1.0(19)
C4 C5 C6 C1 -2.9(19)
C4 C5 C6 C7 178.5(11)
N1 C1 C6 C5 -173.1(12)
C2 C1 C6 C5 2.8(19)
N1 C1 C6 C7 5(2)
C2 C1 C6 C7 -178.7(11)
C5 C6 C7 O1 24.4(17)
C1 C6 C7 O1 -154.1(12)
C5 C6 C7 O2 -155.5(12)
C1 C6 C7 O2 25.9(17)
O1 C7 O2 C8 -0.5(18)
C6 C7 O2 C8 179.5(10)
C7 O2 C8 C9 152.8(12)
C102 O103 C104 C105 -168(2)
C104 O103 C102 C101 -180(2)
N3 C56 C57 C58 -165.0(12)
C60 C56 C57 C58 108.8(16)
C56 C57 C58 C59 -169.8(13)
C45 C46 C49 C50 -172.0(13)
C47 C46 C49 C50 87(3)
